data_2010957
loop_
_publ_author_name
'Kani, Yoshiyuki'
'Ohba, Shigeru'
'Ito, Sayo'
'Nishida, Yuzo'

_publ_section_title
;\m-Chloro-bis{[benzylbis(2-pyridylmethyl)amine-\k^3^<i>N</i>]chlorocopper(II)}
 perchlorate hemihydrate
;
_journal_issue 5
_journal_name_full 'Acta Crystallographica Section C'
_journal_page_first e195
_journal_page_last e195
_journal_paper_doi 10.1107/S0108270100005564
_journal_volume 56
_journal_year 2000
_chemical_formula_iupac '[Cu2 Cl3 (C19 H19 N3)2] Cl O4, 0.5H2 O'
_chemical_formula_sum 'C38 H39 Cl4 Cu2 N6 O4.5'
_chemical_formula_weight 920.67
_space_group_IT_number 2
_symmetry_cell_setting triclinic
_symmetry_space_group_name_Hall '-P 1'
_symmetry_space_group_name_H-M 'P -1'
_cell_angle_alpha 99.330(10)
_cell_angle_beta 111.860(10)
_cell_angle_gamma 113.140(10)
_cell_formula_units_Z 2
_cell_length_a 13.799(2)
_cell_length_b 14.488(2)
_cell_length_c 12.608(2)
_cell_measurement_reflns_used 25
_cell_measurement_temperature 300
_cell_measurement_theta_max 15
_cell_measurement_theta_min 10
_cell_volume 2005.7(6)
_computing_cell_refinement 'MSC/AFC Diffractometer Control Software'
_computing_data_collection
;
MSC/AFC Diffractometer Control Software
(Molecular Structure Corporation, 1993)
;
_computing_data_reduction 'TEXSAN (Molecular Structure Corporation, 1999)'
_computing_publication_material TEXSAN
_computing_structure_refinement TEXSAN
_computing_structure_solution 'SIR92 (Altomare et al., 1994)'
_diffrn_measured_fraction_theta_full 1.0008
_diffrn_measured_fraction_theta_max 1.0008
_diffrn_measurement_device_type 'Rigaku AFC-5S'
_diffrn_measurement_method \q-2\q
_diffrn_radiation_type MoK\a
_diffrn_radiation_wavelength .71073
_diffrn_reflns_av_R_equivalents .012
_diffrn_reflns_limit_h_max 18
_diffrn_reflns_limit_h_min 0
_diffrn_reflns_limit_k_max 19
_diffrn_reflns_limit_k_min -19
_diffrn_reflns_limit_l_max 16
_diffrn_reflns_limit_l_min -16
_diffrn_reflns_number 9581
_diffrn_reflns_theta_full 27.5
_diffrn_reflns_theta_max 27.5
_diffrn_standards_decay_% 4.3
_diffrn_standards_interval_count 100
_diffrn_standards_number 3
_exptl_absorpt_coefficient_mu 1.376
_exptl_absorpt_correction_T_max .552
_exptl_absorpt_correction_T_min .545
_exptl_absorpt_correction_type sphere
_exptl_absorpt_process_details
;
(International Tables for Crystallography, 1992, Vol.C)
;
_exptl_crystal_colour blue
_exptl_crystal_density_diffrn 1.524
_exptl_crystal_density_method 'not measured'
_exptl_crystal_description sphere
_exptl_crystal_size_rad .3
_refine_diff_density_max .42
_refine_diff_density_min -.35
_refine_ls_extinction_method none
_refine_ls_goodness_of_fit_ref 1.02
_refine_ls_hydrogen_treatment noref
_refine_ls_number_parameters 493
_refine_ls_number_reflns 9196
_refine_ls_R_factor_gt .040
_refine_ls_shift/su_max .004
_refine_ls_structure_factor_coef Fsqd
_refine_ls_weighting_details 'w = 1/[\s^2^(Fo^2^) + (0.1(Fo^2^ + 2Fc^2^)/3)^2^]'
_refine_ls_weighting_scheme calc
_refine_ls_wR_factor_ref .141
_reflns_number_gt 6985
_reflns_number_total 9196
_reflns_threshold_expression I>2\s(I)
_cod_data_source_file qa0276.cif
_cod_data_source_block I
_cod_depositor_comments
;
 Marking attached hydrogen atoms.

 Antanas Vaitkus,
 2017-03-24
;
_cod_original_cell_volume 2005.9(6)
_cod_database_code 2010957

loop_
_symmetry_equiv_pos_as_xyz
x,y,z
-x,-y,-z

loop_
_atom_site_label
_atom_site_fract_x
_atom_site_fract_y
_atom_site_fract_z
_atom_site_U_iso_or_equiv
_atom_site_adp_type
_atom_site_occupancy
_atom_site_type_symbol
_atom_site_attached_hydrogens
Cu1 .33950(3) .22173(3) .19568(3) .03784(9) Uani 1.00 Cu 0
Cu2 .36224(3) .15547(3) -.19073(3) .03861(10) Uani 1.00 Cu 0
Cl1 .30204(7) .09911(7) .28385(8) .0572(2) Uani 1.00 Cl 0
Cl2 .38586(8) .31866(6) -.18914(8) .0545(2) Uani 1.00 Cl 0
Cl3 .33147(7) .11426(6) -.00579(7) .0461(2) Uani 1.00 Cl 0
Cl4 -.00835(7) -.34483(7) -.66328(9) .0564(2) Uani 1.00 Cl 0
O1 .0894(3) -.2478(4) -.6377(6) .151(2) Uani 1.00 O 0
O2 -.1165(3) -.3620(5) -.7477(6) .174(2) Uani 1.00 O 0
O3 .0050(6) -.4296(5) -.6863(8) .232(3) Uani 1.00 O 0
O4 -.0073(7) -.3427(7) -.5558(6) .238(3) Uani 1.00 O 0
O5 1.0000 .5000 1.0000 .294(9) Uani 1.00 O 2
N1 .1713(2) .1952(2) .1056(2) .0432(6) Uani 1.00 N 0
N2 .3791(2) .3591(2) .1548(2) .0425(6) Uani 1.00 N 0
N3 .5185(2) .2893(2) .2789(2) .0435(6) Uani 1.00 N 0
N4 .1840(2) .0717(2) -.2892(2) .0447(7) Uani 1.00 N 0
N5 .3470(2) .0091(2) -.2641(2) .0405(6) Uani 1.00 N 0
N6 .5349(2) .1999(2) -.0959(2) .0418(6) Uani 1.00 N 0
C1 .0740(3) .1250(3) .1076(3) .0492(8) Uani 1.00 C 0
C2 -.0397(3) .1069(3) .0328(4) .0610(10) Uani 1.00 C 0
C3 -.0525(3) .1607(4) -.0466(4) .0680(10) Uani 1.00 C 0
C4 .0475(3) .2352(3) -.0460(3) .0600(10) Uani 1.00 C 0
C5 .1593(3) .2522(3) .0322(3) .0453(8) Uani 1.00 C 0
C6 .2723(3) .3304(3) .0380(3) .0515(9) Uani 1.00 C 0
C7 .4886(3) .3861(2) .1427(3) .0485(8) Uani 1.00 C 0
C8 .5710(3) .3653(2) .2391(3) .0473(8) Uani 1.00 C 0
C9 .6951(3) .4179(3) .2839(4) .0614(10) Uani 1.00 C 0
C10 .7640(3) .3887(3) .3688(4) .0680(10) Uani 1.00 C 0
C11 .7090(3) .3103(3) .4076(4) .0630(10) Uani 1.00 C 0
C12 .5866(3) .2628(3) .3619(3) .0517(8) Uani 1.00 C 0
C13 .4077(3) .4517(3) .2569(3) .0551(9) Uani 1.00 C 0
C14 .3224(3) .4257(3) .3090(3) .0571(9) Uani 1.00 C 0
C15 .2274(4) .4454(3) .2690(5) .0800(10) Uani 1.00 C 0
C16 .1518(5) .4256(5) .3187(8) .118(2) Uani 1.00 C 0
C17 .1711(8) .3875(5) .4107(10) .148(3) Uani 1.00 C 0
C18 .2664(7) .3667(4) .4563(5) .115(2) Uani 1.00 C 0
C19 .3438(5) .3873(3) .4033(4) .0790(10) Uani 1.00 C 0
C20 .1090(3) .1121(3) -.3071(3) .0554(10) Uani 1.00 C 0
C21 -.0133(3) .0466(4) -.3542(4) .0670(10) Uani 1.00 C 0
C22 -.0590(3) -.0613(4) -.3859(4) .0700(10) Uani 1.00 C 0
C23 .0169(3) -.1038(3) -.3707(4) .0630(10) Uani 1.00 C 0
C24 .1390(3) -.0346(3) -.3199(3) .0465(8) Uani 1.00 C 0
C25 .2283(3) -.0746(2) -.2866(3) .0484(8) Uani 1.00 C 0
C26 .4488(3) .0061(2) -.1697(3) .0465(8) Uani 1.00 C 0
C27 .5568(3) .1173(2) -.0968(3) .0420(7) Uani 1.00 C 0
C28 .6713(3) .1330(3) -.0296(3) .0568(10) Uani 1.00 C 0
C29 .7645(3) .2362(4) .0424(4) .0660(10) Uani 1.00 C 0
C30 .7424(3) .3216(3) .0430(4) .0650(10) Uani 1.00 C 0
C31 .6269(3) .3007(3) -.0280(3) .0537(9) Uani 1.00 C 0
C32 .3493(3) -.0033(3) -.3841(3) .0481(8) Uani 1.00 C 0
C33 .4604(3) .0853(3) -.3734(3) .0437(8) Uani 1.00 C 0
C34 .5607(3) .0744(3) -.3503(3) .0560(10) Uani 1.00 C 0
C35 .6644(4) .1589(4) -.3326(4) .0710(10) Uani 1.00 C 0
C36 .6678(4) .2544(4) -.3398(4) .0750(10) Uani 1.00 C 0
C37 .5671(4) .2639(3) -.3671(4) .0700(10) Uani 1.00 C 0
C38 .4641(3) .1792(3) -.3836(3) .0545(10) Uani 1.00 C 0
H1 .0834 .0863 .1623 .0591 Uiso 1.00 H 0
H2 -.1083 .0575 .0365 .0735 Uiso 1.00 H 0
H3 -.1310 .1465 -.1024 .0818 Uiso 1.00 H 0
H4 .0396 .2750 -.0995 .0725 Uiso 1.00 H 0
H5 .2688 .3944 .0326 .0618 Uiso 1.00 H 0
H6 .2797 .2988 -.0295 .0618 Uiso 1.00 H 0
H7 .4672 .3422 .0632 .0582 Uiso 1.00 H 0
H8 .5279 .4606 .1526 .0582 Uiso 1.00 H 0
H9 .7322 .4733 .2566 .0737 Uiso 1.00 H 0
H10 .8494 .4231 .3999 .0817 Uiso 1.00 H 0
H11 .7553 .2889 .4658 .0758 Uiso 1.00 H 0
H12 .5484 .2089 .3903 .0620 Uiso 1.00 H 0
H13 .4868 .4768 .3220 .0661 Uiso 1.00 H 0
H14 .4068 .5080 .2262 .0661 Uiso 1.00 H 0
H15 .2139 .4738 .2045 .0959 Uiso 1.00 H 0
H16 .0854 .4387 .2882 .1411 Uiso 1.00 H 0
H17 .1183 .3743 .4457 .1771 Uiso 1.00 H 0
H18 .2792 .3393 .5217 .1379 Uiso 1.00 H 0
H19 .4105 .3744 .4330 .0954 Uiso 1.00 H 0
H20 .1413 .1884 -.2866 .0665 Uiso 1.00 H 0
H21 -.0651 .0772 -.3642 .0805 Uiso 1.00 H 0
H22 -.1437 -.1080 -.4188 .0844 Uiso 1.00 H 0
H23 -.0147 -.1802 -.3950 .0752 Uiso 1.00 H 0
H24 .1992 -.1385 -.3527 .0581 Uiso 1.00 H 0
H25 .2373 -.0909 -.2138 .0581 Uiso 1.00 H 0
H26 .4243 -.0230 -.1151 .0559 Uiso 1.00 H 0
H27 .4702 -.0390 -.2095 .0559 Uiso 1.00 H 0
H28 .6852 .0729 -.0332 .0682 Uiso 1.00 H 0
H29 .8440 .2489 .0917 .0791 Uiso 1.00 H 0
H30 .8065 .3942 .0919 .0782 Uiso 1.00 H 0
H31 .6119 .3599 -.0288 .0644 Uiso 1.00 H 0
H32 .3454 -.0708 -.4132 .0577 Uiso 1.00 H 0
H33 .2804 -.0032 -.4420 .0577 Uiso 1.00 H 0
H34 .5580 .0078 -.3465 .0672 Uiso 1.00 H 0
H35 .7344 .1517 -.3153 .0855 Uiso 1.00 H 0
H36 .7406 .3139 -.3255 .0895 Uiso 1.00 H 0
H37 .5683 .3292 -.3747 .0844 Uiso 1.00 H 0
H38 .3936 .1860 -.4026 .0654 Uiso 1.00 H 0

loop_
_atom_site_aniso_label
_atom_site_aniso_U_11
_atom_site_aniso_U_22
_atom_site_aniso_U_33
_atom_site_aniso_U_12
_atom_site_aniso_U_13
_atom_site_aniso_U_23
Cu1 .0334(2) .0351(2) .0394(2) .01300(10) .01670(10) .01240(10)
Cu2 .0392(2) .0314(2) .0411(2) .01540(10) .0188(2) .00990(10)
Cl1 .0473(4) .0572(5) .0615(5) .0196(4) .0225(4) .0336(4)
Cl2 .0686(5) .0395(4) .0678(5) .0287(4) .0397(4) .0250(4)
Cl3 .0553(4) .0404(4) .0435(4) .0198(3) .0296(3) .0125(3)
Cl4 .0454(4) .0578(5) .0701(5) .0246(4) .0299(4) .0293(4)
O1 .064(2) .130(4) .246(6) .026(2) .067(3) .110(4)
O2 .055(2) .165(5) .273(7) .045(3) .032(3) .148(5)
O3 .137(5) .123(4) .321(10) .090(4) .014(5) -.023(5)
O4 .196(7) .266(9) .145(5) .002(6) .118(5) .035(5)
O5 .30(2) .25(2) .36(2) .100(10) .22(2) .120(10)
N1 .0410(10) .0410(10) .0430(10) .0200(10) .0200(10) .0090(10)
N2 .0480(10) .0370(10) .0440(10) .0190(10) .0260(10) .0140(10)
N3 .0370(10) .0400(10) .0410(10) .0130(10) .0160(10) .0060(10)
N4 .0440(10) .0450(10) .0390(10) .0200(10) .0180(10) .0120(10)
N5 .0430(10) .0360(10) .0400(10) .0160(10) .0220(10) .0098(10)
N6 .0430(10) .0400(10) .0390(10) .0150(10) .0230(10) .0101(10)
C1 .041(2) .044(2) .056(2) .0170(10) .0240(10) .0120(10)
C2 .040(2) .055(2) .075(2) .018(2) .026(2) .011(2)
C3 .047(2) .080(3) .061(2) .034(2) .016(2) .008(2)
C4 .062(2) .075(2) .052(2) .043(2) .024(2) .024(2)
C5 .051(2) .049(2) .041(2) .0290(10) .0230(10) .0130(10)
C6 .061(2) .054(2) .051(2) .032(2) .031(2) .0250(10)
C7 .052(2) .039(2) .054(2) .0150(10) .0330(10) .0150(10)
C8 .045(2) .0380(10) .048(2) .0110(10) .0270(10) .0040(10)
C9 .047(2) .052(2) .065(2) .008(2) .031(2) .006(2)
C10 .036(2) .071(2) .067(2) .014(2) .019(2) .001(2)
C11 .046(2) .069(2) .057(2) .026(2) .015(2) .009(2)
C12 .043(2) .051(2) .047(2) .0190(10) .0160(10) .0110(10)
C13 .064(2) .035(2) .063(2) .0180(10) .037(2) .0090(10)
C14 .064(2) .036(2) .062(2) .0160(10) .038(2) .0010(10)
C15 .072(3) .056(2) .107(3) .029(2) .051(3) .006(2)
C16 .091(4) .073(3) .179(7) .024(3) .093(5) -.004(4)
C17 .146(6) .057(3) .211(9) -.008(3) .150(7) -.026(4)
C18 .160(6) .053(3) .090(4) .000(3) .090(4) -.002(2)
C19 .106(3) .049(2) .062(2) .014(2) .051(2) .006(2)
C20 .053(2) .065(2) .047(2) .034(2) .0190(10) .017(2)
C21 .053(2) .089(3) .058(2) .040(2) .023(2) .021(2)
C22 .041(2) .082(3) .068(2) .020(2) .022(2) .020(2)
C23 .049(2) .056(2) .066(2) .014(2) .027(2) .017(2)
C24 .044(2) .046(2) .0390(10) .0150(10) .0200(10) .0110(10)
C25 .046(2) .0340(10) .057(2) .0130(10) .0260(10) .0120(10)
C26 .049(2) .041(2) .050(2) .0220(10) .0230(10) .0180(10)
C27 .0440(10) .047(2) .0360(10) .0210(10) .0220(10) .0150(10)
C28 .052(2) .067(2) .056(2) .031(2) .028(2) .023(2)
C29 .044(2) .081(3) .056(2) .026(2) .018(2) .013(2)
C30 .046(2) .061(2) .058(2) .008(2) .024(2) .002(2)
C31 .048(2) .044(2) .057(2) .0130(10) .029(2) .0080(10)
C32 .050(2) .049(2) .0380(10) .0210(10) .0220(10) .0070(10)
C33 .046(2) .050(2) .0330(10) .0210(10) .0220(10) .0100(10)
C34 .064(2) .068(2) .053(2) .038(2) .037(2) .026(2)
C35 .056(2) .111(4) .054(2) .041(2) .034(2) .032(2)
C36 .068(2) .073(3) .063(2) .012(2) .039(2) .020(2)
C37 .095(3) .057(2) .070(2) .032(2) .054(2) .029(2)
C38 .069(2) .062(2) .049(2) .037(2) .037(2) .023(2)

loop_
_atom_type_symbol
_atom_type_description
_atom_type_scat_dispersion_real
_atom_type_scat_dispersion_imag
_atom_type_scat_source
C C .003 .002
;International Tables for Crystallography
(1992, Vol. C)
;
H H .000 .000
;International Tables for Crystallography
(1992, Vol. C)
;
Cl Cl .148 .159
;International Tables for Crystallography
(1992, Vol. C)
;
Cu Cu .320 1.265
;International Tables for Crystallography
(1992, Vol. C)
;
N N .006 .003
;International Tables for Crystallography
(1992, Vol. C)
;
O O .011 .006
;International Tables for Crystallography
(1992, Vol. C)
;

loop_
_geom_angle_atom_site_label_1
_geom_angle_atom_site_label_2
_geom_angle_atom_site_label_3
_geom_angle
_geom_angle_publ_flag
Cl1 Cu1 Cl3 102.30(10) no
Cl1 Cu1 N1 97.60(10) no
Cl1 Cu1 N2 165.10(10) yes
Cl1 Cu1 N3 98.00(10) no
Cl3 Cu1 N1 94.10(10) no
Cl3 Cu1 N2 92.50(10) no
Cl3 Cu1 N3 88.50(10) no
N1 Cu1 N2 82.00(10) no
N1 Cu1 N3 163.30(10) yes
N2 Cu1 N3 81.40(10) no
Cl2 Cu2 Cl3 111.80(10) no
Cl2 Cu2 N4 97.80(10) no
Cl2 Cu2 N5 153.40(10) yes
Cl2 Cu2 N6 97.70(10) no
Cl3 Cu2 N4 85.90(10) no
Cl3 Cu2 N5 94.80(10) no
Cl3 Cu2 N6 89.40(10) no
N4 Cu2 N5 82.50(10) no
N4 Cu2 N6 164.50(10) yes
N5 Cu2 N6 83.20(10) no
Cu1 Cl3 Cu2 136.90(10) yes
O1 Cl4 O2 114.2(3) no
O1 Cl4 O3 114.8(4) no
O1 Cl4 O4 106.1(4) no
O2 Cl4 O3 112.1(4) no
O2 Cl4 O4 110.2(5) no
O3 Cl4 O4 97.9(6) no
Cu1 N1 C1 127.0(2) no
Cu1 N1 C5 113.4(2) no
C1 N1 C5 119.5(3) no
Cu1 N2 C6 105.6(2) no
Cu1 N2 C7 105.6(2) no
Cu1 N2 C13 111.6(2) no
C6 N2 C7 113.1(2) no
C6 N2 C13 112.8(3) no
C7 N2 C13 107.9(2) no
Cu1 N3 C8 113.3(2) no
Cu1 N3 C12 127.2(2) no
C8 N3 C12 119.5(3) no
Cu2 N4 C20 126.1(2) no
Cu2 N4 C24 113.7(2) no
C20 N4 C24 119.2(3) no
Cu2 N5 C25 106.0(2) no
Cu2 N5 C26 105.9(2) no
Cu2 N5 C32 111.2(2) no
C25 N5 C26 112.3(2) no
C25 N5 C32 109.0(2) no
C26 N5 C32 112.2(2) no
Cu2 N6 C27 114.1(2) no
Cu2 N6 C31 127.0(2) no
C27 N6 C31 118.8(3) no
N1 C1 C2 121.6(3) no
N1 C1 H1 119.2 no
C2 C1 H1 119.2 no
C1 C2 C3 118.7(3) no
C1 C2 H2 120.6 no
C3 C2 H2 120.6 no
C2 C3 C4 119.7(3) no
C2 C3 H3 120.1 no
C4 C3 H3 120.1 no
C3 C4 C5 119.4(4) no
C3 C4 H4 120.3 no
C5 C4 H4 120.3 no
N1 C5 C4 120.9(3) no
N1 C5 C6 116.0(3) no
C4 C5 C6 123.0(3) no
N2 C6 C5 111.0(3) no
N2 C6 H5 109.1 no
N2 C6 H6 109.1 no
C5 C6 H5 109.1 no
C5 C6 H6 109.1 no
H5 C6 H6 109.5 no
N2 C7 C8 108.9(2) no
N2 C7 H7 109.6 no
N2 C7 H8 109.6 no
C8 C7 H7 109.6 no
C8 C7 H8 109.6 no
H7 C7 H8 109.5 no
N3 C8 C7 116.1(3) no
N3 C8 C9 121.0(3) no
C7 C8 C9 122.9(3) no
C8 C9 C10 118.8(3) no
C8 C9 H9 120.6 no
C10 C9 H9 120.6 no
C9 C10 C11 119.5(3) no
C9 C10 H10 120.2 no
C11 C10 H10 120.2 no
C10 C11 C12 119.0(4) no
C10 C11 H11 120.5 no
C12 C11 H11 120.5 no
N3 C12 C11 122.2(3) no
N3 C12 H12 118.9 no
C11 C12 H12 118.9 no
N2 C13 C14 115.1(3) no
N2 C13 H13 108.1 no
N2 C13 H14 108.1 no
C14 C13 H13 108.1 no
C14 C13 H14 108.1 no
H13 C13 H14 109.5 no
C13 C14 C15 121.4(4) no
C13 C14 C19 119.1(4) no
C15 C14 C19 119.4(4) no
C14 C15 C16 121.9(6) no
C14 C15 H15 119.1 no
C16 C15 H15 119.1 no
C15 C16 C17 119.5(7) no
C15 C16 H16 120.3 no
C17 C16 H16 120.2 no
C16 C17 C18 121.6(5) no
C16 C17 H17 119 no
C18 C17 H17 119 no
C17 C18 C19 118.2(6) no
C17 C18 H18 120.9 no
C19 C18 H18 120.9 no
C14 C19 C18 119.4(6) no
C14 C19 H19 120.3 no
C18 C19 H19 120.3 no
N4 C20 C21 121.8(4) no
N4 C20 H20 119.1 no
C21 C20 H20 119.1 no
C20 C21 C22 119.0(4) no
C20 C21 H21 120.5 no
C22 C21 H21 120.5 no
C21 C22 C23 119.7(3) no
C21 C22 H22 120.2 no
C23 C22 H22 120.2 no
C22 C23 C24 119.1(4) no
C22 C23 H23 120.5 no
C24 C23 H23 120.5 no
N4 C24 C23 121.3(3) no
N4 C24 C25 116.9(3) no
C23 C24 C25 121.6(3) no
N5 C25 C24 110.3(2) no
N5 C25 H24 109.3 no
N5 C25 H25 109.3 no
C24 C25 H24 109.3 no
C24 C25 H25 109.3 no
H24 C25 H25 109.5 no
N5 C26 C27 111.1(2) no
N5 C26 H26 109.1 no
N5 C26 H27 109.1 no
C27 C26 H26 109.1 no
C27 C26 H27 109.1 no
H26 C26 H27 109.5 no
N6 C27 C26 116.2(3) no
N6 C27 C28 122.0(3) no
C26 C27 C28 121.7(3) no
C27 C28 C29 118.8(3) no
C27 C28 H28 120.6 no
C29 C28 H28 120.6 no
C28 C29 C30 119.4(3) no
C28 C29 H29 120.3 no
C30 C29 H29 120.3 no
C29 C30 C31 118.9(3) no
C29 C30 H30 120.5 no
C31 C30 H30 120.5 no
N6 C31 C30 122.1(3) no
N6 C31 H31 119.0 no
C30 C31 H31 119.0 no
N5 C32 C33 113.1(2) no
N5 C32 H32 108.6 no
N5 C32 H33 108.6 no
C33 C32 H32 108.6 no
C33 C32 H33 108.6 no
H32 C32 H33 109.5 no
C32 C33 C34 120.8(3) no
C32 C33 C38 119.9(3) no
C34 C33 C38 119.3(3) no
C33 C34 C35 120.1(4) no
C33 C34 H34 120.0 no
C35 C34 H34 120.0 no
C34 C35 C36 119.9(4) no
C34 C35 H35 120.0 no
C36 C35 H35 120.0 no
C35 C36 C37 120.0(4) no
C35 C36 H36 120.0 no
C37 C36 H36 120.0 no
C36 C37 C38 119.5(4) no
C36 C37 H37 120.2 no
C38 C37 H37 120.2 no
C33 C38 C37 121.1(4) no
C33 C38 H38 119.5 no
C37 C38 H38 119.5 no

loop_
_geom_bond_atom_site_label_1
_geom_bond_atom_site_label_2
_geom_bond_site_symmetry_1
_geom_bond_site_symmetry_2
_geom_bond_distance
_geom_bond_publ_flag
Cu1 Cl1 . . 2.2380(10) yes
Cu1 Cl3 . . 2.6950(10) yes
Cu1 N1 . . 2.004(3) yes
Cu1 N2 . . 2.053(3) yes
Cu1 N3 . . 1.999(3) yes
Cu2 Cl2 . . 2.2520(10) yes
Cu2 Cl3 . . 2.6390(10) yes
Cu2 N4 . . 1.988(3) yes
Cu2 N5 . . 2.066(2) yes
Cu2 N6 . . 1.985(3) yes
Cl4 O1 . . 1.393(4) no
Cl4 O2 . . 1.364(4) no
Cl4 O3 . . 1.315(5) no
Cl4 O4 . . 1.345(6) no
N1 C1 . . 1.342(4) no
N1 C5 . . 1.344(4) no
N2 C6 . . 1.488(4) no
N2 C7 . . 1.480(4) no
N2 C13 . . 1.502(4) no
N3 C8 . . 1.347(4) no
N3 C12 . . 1.344(4) no
N4 C20 . . 1.345(4) no
N4 C24 . . 1.335(4) no
N5 C25 . . 1.489(4) no
N5 C26 . . 1.486(4) no
N5 C32 . . 1.508(4) no
N6 C27 . . 1.344(4) no
N6 C31 . . 1.343(4) no
C1 C2 . . 1.384(5) no
C1 H1 . . .960 no
C2 C3 . . 1.367(6) no
C2 H2 . . .960 no
C3 C4 . . 1.374(6) no
C3 H3 . . .960 no
C4 C5 . . 1.380(5) no
C4 H4 . . .960 no
C5 C6 . . 1.490(5) no
C6 H5 . . .960 no
C6 H6 . . .960 no
C7 C8 . . 1.490(5) no
C7 H7 . . .960 no
C7 H8 . . .960 no
C8 C9 . . 1.395(5) no
C9 C10 . . 1.391(6) no
C9 H9 . . .960 no
C10 C11 . . 1.374(6) no
C10 H10 . . .960 no
C11 C12 . . 1.376(5) no
C11 H11 . . .960 no
C12 H12 . . .960 no
C13 C14 . . 1.506(5) no
C13 H13 . . .960 no
C13 H14 . . .960 no
C14 C15 . . 1.379(6) no
C14 C19 . . 1.376(6) no
C15 C16 . . 1.369(8) no
C15 H15 . . .960 no
C16 C17 . . 1.350(10) no
C16 H16 . . .960 no
C17 C18 . . 1.400(10) no
C17 H17 . . .960 no
C18 C19 . . 1.422(7) no
C18 H18 . . .960 no
C19 H19 . . .960 no
C20 C21 . . 1.384(5) no
C20 H20 . . .960 no
C21 C22 . . 1.355(7) no
C21 H21 . . .960 no
C22 C23 . . 1.381(6) no
C22 H22 . . .960 no
C23 C24 . . 1.385(5) no
C23 H23 . . .960 no
C24 C25 . . 1.511(5) no
C25 H24 . . .960 no
C25 H25 . . .960 no
C26 C27 . . 1.508(4) no
C26 H26 . . .960 no
C26 H27 . . .960 no
C27 C28 . . 1.388(4) no
C28 C29 . . 1.376(6) no
C28 H28 . . .960 no
C29 C30 . . 1.385(6) no
C29 H29 . . .960 no
C30 C31 . . 1.380(5) no
C30 H30 . . .960 no
C31 H31 . . .960 no
C32 C33 . . 1.504(4) no
C32 H32 . . .960 no
C32 H33 . . .960 no
C33 C34 . . 1.382(5) no
C33 C38 . . 1.370(5) no
C34 C35 . . 1.377(6) no
C34 H34 . . .960 no
C35 C36 . . 1.384(7) no
C35 H35 . . .960 no
C36 C37 . . 1.371(7) no
C36 H36 . . .960 no
C37 C38 . . 1.377(6) no
C37 H37 . . .960 no
C38 H38 . . .960 no

loop_
_geom_contact_atom_site_label_1
_geom_contact_atom_site_label_2
_geom_contact_distance
_geom_contact_site_symmetry_2
Cu1 Cl3 2.6946(8) .
Cu2 Cl3 2.6389(8) .
O1 C35 3.317(6) 2_654
O1 C21 3.468(7) 2_554
O1 C36 3.503(7) 2_654
O2 C9 3.428(6) 1_444
O2 C20 3.527(7) 2_554
O3 C16 3.434(8) 1_544
O4 C17 3.346(8) 2_555
O4 C10 3.594(9) 1_444
C1 C2 3.293(5) 2_555
C1 C1 3.394(6) 2_555
C3 C29 3.566(6) 1_455
C10 C17 3.463(7) 2_666
C11 C36 3.598(6) 1_556
C12 C37 3.523(5) 1_556
C12 C36 3.540(6) 1_556
C20 C22 3.562(6) 2_554
C34 C34 3.394(7) 2_654
